data_2240835
loop_
_publ_author_name
'binti Ramli, Syahirah'
'Ravoof, Thahira Begum S. A.'
'Tahir, Mohamed Ibrahim Mohamed'
'Tiekink, Edward R. T.'

_publ_section_title
;
 Crystal structure of 4-methylbenzyl
 <i>N</i>'-[(thiophen-2-yl)methylidene]hydrazinecarbodithioate
;
_journal_issue 7
_journal_name_full 'Acta Crystallographica Section E'
_journal_page_first o475
_journal_page_last o476
_journal_paper_doi 10.1107/S205698901501107X
_journal_volume 71
_journal_year 2015
_chemical_formula_iupac 'C15 H16 N2 S3'
_chemical_formula_moiety 'C15 H16 N2 S3'
_chemical_formula_sum 'C15 H16 N2 S3'
_chemical_formula_weight 320.48
_chemical_name_common
;
4-Methylbenzyl
<i>N</i>'-[(thiophen-2-yl)methylidene]hydrazinecarbodithioate
;
_chemical_name_systematic '[({[(4-Methylphenyl)methyl]sulfanyl}methanethioyl)amino][1-(thiophen-2-yl)ethylidene]amine'
_space_group_crystal_system monoclinic
_space_group_IT_number 14
_space_group_name_Hall '-P 2ybc'
_space_group_name_H-M_alt 'P 1 21/c 1'
_symmetry_space_group_name_Hall '-P 2ybc'
_symmetry_space_group_name_H-M 'P 1 21/c 1'
_atom_sites_solution_hydrogens mixed
_audit_creation_method SHELXL-2014/7
_cell_angle_alpha 90
_cell_angle_beta 90.263(5)
_cell_angle_gamma 90
_cell_formula_units_Z 4
_cell_length_a 5.6956(4)
_cell_length_b 14.3424(9)
_cell_length_c 18.9255(11)
_cell_measurement_reflns_used 3915
_cell_measurement_temperature 150(2)
_cell_measurement_theta_max 71.25
_cell_measurement_theta_min 3.08
_cell_volume 1545.98(17)
_computing_cell_refinement
;
CrysAlis PRO (Agilent, 2011)
;
_computing_data_collection
;
CrysAlis PRO (Agilent, 2011)
;
_computing_data_reduction
;
CrysAlis PRO (Agilent, 2011)
;
_computing_molecular_graphics
;
ORTEP-3 for Windows (Farrugia, 2012) and DIAMOND (Brandenburg,
2006)
;
_computing_publication_material
;
publCIF (Westrip, 2010)
;
_computing_structure_refinement
;
SHELXL2014 (Sheldrick, 2015)
;
_computing_structure_solution
;
SHELXS97 (Sheldrick, 2015)
;
_diffrn_ambient_temperature 150(2)
_diffrn_detector_area_resol_mean 16.1952
_diffrn_measured_fraction_theta_full 0.965
_diffrn_measured_fraction_theta_max 0.949
_diffrn_measurement_device_type 'Oxford Diffraction Xcaliber Eos Gemini'
_diffrn_measurement_method '\w scans'
_diffrn_radiation_monochromator graphite
_diffrn_radiation_source 'fine-focus sealed tube'
_diffrn_radiation_type CuK\a
_diffrn_radiation_wavelength 1.54182
_diffrn_reflns_av_R_equivalents 0.0233
_diffrn_reflns_limit_h_max 6
_diffrn_reflns_limit_h_min -6
_diffrn_reflns_limit_k_max 17
_diffrn_reflns_limit_k_min -17
_diffrn_reflns_limit_l_max 22
_diffrn_reflns_limit_l_min -16
_diffrn_reflns_number 8463
_diffrn_reflns_theta_full 67.682
_diffrn_reflns_theta_max 71.309
_diffrn_reflns_theta_min 3.867
_diffrn_standards_decay_% 0
_diffrn_standards_interval_count 0
_diffrn_standards_interval_time 0
_diffrn_standards_number 0
_exptl_absorpt_coefficient_mu 4.299
_exptl_absorpt_correction_T_max 1.00000
_exptl_absorpt_correction_T_min 0.77373
_exptl_absorpt_correction_type multi-scan
_exptl_absorpt_process_details
;
(CrysAlis PRO; Agilent, 2011)
;
_exptl_crystal_colour yellow
_exptl_crystal_density_diffrn 1.377
_exptl_crystal_description prism
_exptl_crystal_F_000 672
_exptl_crystal_size_max 0.150
_exptl_crystal_size_mid 0.100
_exptl_crystal_size_min 0.060
_refine_diff_density_max 0.494
_refine_diff_density_min -0.329
_refine_ls_extinction_method none
_refine_ls_goodness_of_fit_ref 1.062
_refine_ls_hydrogen_treatment mixed
_refine_ls_matrix_type full
_refine_ls_number_parameters 186
_refine_ls_number_reflns 2830
_refine_ls_number_restraints 1
_refine_ls_restrained_S_all 1.062
_refine_ls_R_factor_all 0.0442
_refine_ls_R_factor_gt 0.0386
_refine_ls_shift/su_max 0.001
_refine_ls_shift/su_mean 0.000
_refine_ls_structure_factor_coef Fsqd
_refine_ls_weighting_details 'w=1/[\s^2^(Fo^2^)+(0.0667P)^2^+0.9619P] where P=(Fo^2^+2Fc^2^)/3'
_refine_ls_weighting_scheme calc
_refine_ls_wR_factor_gt 0.1030
_refine_ls_wR_factor_ref 0.1086
_reflns_number_gt 2506
_reflns_number_total 2830
_reflns_threshold_expression I>2\s(I)
_cod_data_source_file hb7439sup1.cf
_cod_data_source_block I
_cod_database_code 2240835
_shelx_space_group_comment
;
The symmetry employed for this shelxl refinement is uniquely defined
by the following loop, which should always be used as a source of
symmetry information in preference to the above space-group names.
They are only intended as comments.
;
_shelx_estimated_absorpt_t_min 0.565
_shelx_estimated_absorpt_t_max 0.782

loop_
_space_group_symop_operation_xyz
'x, y, z'
'-x, y+1/2, -z+1/2'
'-x, -y, -z'
'x, -y-1/2, z-1/2'

loop_
_atom_site_type_symbol
_atom_site_label
_atom_site_fract_x
_atom_site_fract_y
_atom_site_fract_z
_atom_site_U_iso_or_equiv
_atom_site_adp_type
_atom_site_calc_flag
_atom_site_occupancy
S S1 0.51174(9) 0.72659(3) 0.42082(3) 0.01620(16) Uani d 1
S S2 0.71326(10) 0.92093(3) 0.43627(3) 0.02009(17) Uani d 1
S S3 -0.06660(10) 0.60844(4) 0.53247(3) 0.02183(17) Uani d 1
N N1 0.3513(3) 0.85288(12) 0.50603(10) 0.0179(4) Uani d 1
H H1N 0.339(5) 0.9097(9) 0.5222(13) 0.021 Uiso d 1
N N2 0.1971(3) 0.78079(12) 0.51907(10) 0.0170(4) Uani d 1
C C1 0.5185(4) 0.83886(14) 0.45784(12) 0.0171(4) Uani d 1
C C2 0.0454(4) 0.79016(15) 0.56846(12) 0.0179(5) Uani d 1
C C2' 0.0181(5) 0.87383(16) 0.61556(13) 0.0258(5) Uani d 1
H H2'1 0.1735 0.8977 0.6287 0.039 Uiso calc 1
H H2'2 -0.0675 0.8559 0.6583 0.039 Uiso calc 1
H H2'3 -0.0696 0.9224 0.5904 0.039 Uiso calc 1
C C3 -0.1146(4) 0.71133(15) 0.57733(12) 0.0174(4) Uani d 1
C C4 -0.3185(4) 0.56050(16) 0.56418(13) 0.0237(5) Uani d 1
H H4 -0.3703 0.4993 0.5530 0.028 Uiso calc 1
C C5 -0.4368(4) 0.61936(17) 0.60721(13) 0.0243(5) Uani d 1
H H5 -0.5818 0.6033 0.6286 0.029 Uiso calc 1
C C6 -0.3258(4) 0.70718(14) 0.61767(12) 0.0175(5) Uani d 1
H H6 -0.3834 0.7557 0.6470 0.021 Uiso calc 1
C C7 0.7561(4) 0.73279(15) 0.35948(12) 0.0184(5) Uani d 1
H H7A 0.7341 0.7856 0.3265 0.022 Uiso calc 1
H H7B 0.9052 0.7421 0.3856 0.022 Uiso calc 1
C C8 0.7625(4) 0.64185(14) 0.31920(11) 0.0165(4) Uani d 1
C C9 0.5788(4) 0.61510(15) 0.27450(12) 0.0186(5) Uani d 1
H H9 0.4473 0.6551 0.2684 0.022 Uiso calc 1
C C10 0.5867(4) 0.53072(15) 0.23898(12) 0.0188(5) Uani d 1
H H10 0.4602 0.5136 0.2087 0.023 Uiso calc 1
C C11 0.7773(4) 0.47032(15) 0.24688(11) 0.0179(5) Uani d 1
C C11' 0.7835(4) 0.37808(16) 0.20945(14) 0.0259(5) Uani d 1
H H11A 0.8516 0.3863 0.1624 0.039 Uiso calc 1
H H11B 0.6235 0.3537 0.2048 0.039 Uiso calc 1
H H11C 0.8795 0.3341 0.2367 0.039 Uiso calc 1
C C12 0.9610(4) 0.49777(15) 0.29108(12) 0.0179(5) Uani d 1
H H12 1.0934 0.4581 0.2968 0.022 Uiso calc 1
C C13 0.9533(4) 0.58213(15) 0.32682(12) 0.0177(5) Uani d 1
H H13 1.0800 0.5993 0.3569 0.021 Uiso calc 1

loop_
_atom_site_aniso_label
_atom_site_aniso_U_11
_atom_site_aniso_U_22
_atom_site_aniso_U_33
_atom_site_aniso_U_12
_atom_site_aniso_U_13
_atom_site_aniso_U_23
S1 0.0185(3) 0.0122(3) 0.0180(3) -0.00068(18) 0.0030(2) -0.00096(18)
S2 0.0217(3) 0.0135(3) 0.0251(3) -0.0034(2) 0.0057(2) -0.0019(2)
S3 0.0233(3) 0.0177(3) 0.0244(3) -0.0018(2) -0.0013(2) -0.0007(2)
N1 0.0208(10) 0.0120(8) 0.0209(10) -0.0019(7) 0.0041(8) -0.0017(7)
N2 0.0180(9) 0.0139(8) 0.0192(9) -0.0007(7) 0.0008(7) 0.0009(7)
C1 0.0205(11) 0.0131(10) 0.0176(11) 0.0012(8) -0.0015(9) -0.0002(8)
C2 0.0188(11) 0.0159(10) 0.0190(11) 0.0000(8) -0.0014(9) -0.0011(8)
C2' 0.0298(13) 0.0226(11) 0.0251(13) -0.0066(10) 0.0095(10) -0.0053(10)
C3 0.0186(11) 0.0169(10) 0.0168(11) -0.0001(8) -0.0023(9) -0.0008(8)
C4 0.0232(12) 0.0205(11) 0.0272(13) -0.0058(9) -0.0092(10) 0.0064(9)
C5 0.0185(12) 0.0320(13) 0.0225(12) -0.0039(10) -0.0024(9) 0.0099(10)
C6 0.0182(11) 0.0146(10) 0.0198(11) 0.0005(8) -0.0076(9) 0.0023(8)
C7 0.0181(11) 0.0168(10) 0.0204(11) -0.0022(8) 0.0061(9) -0.0006(8)
C8 0.0178(11) 0.0160(10) 0.0157(10) -0.0023(8) 0.0052(8) 0.0008(8)
C9 0.0169(11) 0.0199(10) 0.0190(11) 0.0026(8) 0.0012(9) 0.0026(8)
C10 0.0165(11) 0.0230(11) 0.0167(11) -0.0019(9) -0.0008(9) 0.0002(9)
C11 0.0194(11) 0.0179(10) 0.0164(11) -0.0014(8) 0.0038(9) -0.0009(8)
C11' 0.0259(13) 0.0222(11) 0.0296(13) 0.0003(9) 0.0008(10) -0.0073(10)
C12 0.0161(11) 0.0179(10) 0.0198(11) 0.0026(8) 0.0003(9) 0.0011(8)
C13 0.0154(11) 0.0203(10) 0.0175(11) -0.0016(8) -0.0008(9) 0.0003(8)

loop_
_atom_type_symbol
_atom_type_description
_atom_type_scat_dispersion_real
_atom_type_scat_dispersion_imag
_atom_type_scat_source
C C 0.0181 0.0091 'International Tables Vol C Tables 4.2.6.8 and 6.1.1.4'
H H 0.0000 0.0000 'International Tables Vol C Tables 4.2.6.8 and 6.1.1.4'
N N 0.0311 0.0180 'International Tables Vol C Tables 4.2.6.8 and 6.1.1.4'
S S 0.3331 0.5567 'International Tables Vol C Tables 4.2.6.8 and 6.1.1.4'

loop_
_geom_angle_atom_site_label_1
_geom_angle_atom_site_label_2
_geom_angle_atom_site_label_3
_geom_angle
C1 S1 C7 101.21(10)
C4 S3 C3 92.08(12)
C1 N1 N2 117.73(17)
C1 N1 H1N 115.8(18)
N2 N1 H1N 125.9(18)
C2 N2 N1 118.90(18)
N1 C1 S2 122.48(16)
N1 C1 S1 113.31(16)
S2 C1 S1 124.21(14)
N2 C2 C3 115.14(19)
N2 C2 C2' 126.0(2)
C3 C2 C2' 118.9(2)
C2 C2' H2'1 109.5
C2 C2' H2'2 109.5
H2'1 C2' H2'2 109.5
C2 C2' H2'3 109.5
H2'1 C2' H2'3 109.5
H2'2 C2' H2'3 109.5
C6 C3 C2 128.3(2)
C6 C3 S3 111.28(16)
C2 C3 S3 120.31(17)
C5 C4 S3 112.48(18)
C5 C4 H4 123.8
S3 C4 H4 123.8
C4 C5 C6 114.4(2)
C4 C5 H5 122.8
C6 C5 H5 122.8
C5 C6 C3 109.7(2)
C5 C6 H6 125.1
C3 C6 H6 125.1
C8 C7 S1 107.47(14)
C8 C7 H7A 110.2
S1 C7 H7A 110.2
C8 C7 H7B 110.2
S1 C7 H7B 110.2
H7A C7 H7B 108.5
C13 C8 C9 118.5(2)
C13 C8 C7 120.0(2)
C9 C8 C7 121.5(2)
C10 C9 C8 120.5(2)
C10 C9 H9 119.7
C8 C9 H9 119.7
C9 C10 C11 121.1(2)
C9 C10 H10 119.4
C11 C10 H10 119.4
C12 C11 C10 118.0(2)
C12 C11 C11' 120.9(2)
C10 C11 C11' 121.1(2)
C11 C11' H11A 109.5
C11 C11' H11B 109.5
H11A C11' H11B 109.5
C11 C11' H11C 109.5
H11A C11' H11C 109.5
H11B C11' H11C 109.5
C13 C12 C11 120.9(2)
C13 C12 H12 119.5
C11 C12 H12 119.5
C12 C13 C8 120.9(2)
C12 C13 H13 119.6
C8 C13 H13 119.6

loop_
_geom_bond_atom_site_label_1
_geom_bond_atom_site_label_2
_geom_bond_distance
S1 C1 1.756(2)
S1 C7 1.818(2)
S2 C1 1.670(2)
S3 C4 1.703(2)
S3 C3 1.725(2)
N1 C1 1.337(3)
N1 N2 1.379(3)
N1 H1N 0.874(10)
N2 C2 1.283(3)
C2 C3 1.462(3)
C2 C2' 1.503(3)
C2' H2'1 0.9800
C2' H2'2 0.9800
C2' H2'3 0.9800
C3 C6 1.429(3)
C4 C5 1.354(4)
C4 H4 0.9500
C5 C6 1.423(3)
C5 H5 0.9500
C6 H6 0.9500
C7 C8 1.511(3)
C7 H7A 0.9900
C7 H7B 0.9900
C8 C13 1.391(3)
C8 C9 1.396(3)
C9 C10 1.385(3)
C9 H9 0.9500
C10 C11 1.396(3)
C10 H10 0.9500
C11 C12 1.393(3)
C11 C11' 1.501(3)
C11' H11A 0.9800
C11' H11B 0.9800
C11' H11C 0.9800
C12 C13 1.387(3)
C12 H12 0.9500
C13 H13 0.9500

loop_
_geom_hbond_atom_site_label_D
_geom_hbond_atom_site_label_H
_geom_hbond_atom_site_label_A
_geom_hbond_site_symmetry_A
_geom_hbond_distance_DH
_geom_hbond_distance_HA
_geom_hbond_distance_DA
_geom_hbond_angle_DHA
N1 H1N S2 3_676 0.874(15) 2.571(15) 3.4433(18) 176(3)
C2' H2'2 Cg2 4_465 0.98 2.85 3.616(3) 138
C12 H12 Cg1 3_666 0.95 2.89 3.560(2) 130

loop_
_geom_torsion_atom_site_label_1
_geom_torsion_atom_site_label_2
_geom_torsion_atom_site_label_3
_geom_torsion_atom_site_label_4
_geom_torsion
C1 N1 N2 C2 175.2(2)
N2 N1 C1 S2 179.03(15)
N2 N1 C1 S1 -1.3(3)
C7 S1 C1 N1 179.94(17)
C7 S1 C1 S2 -0.39(17)
N1 N2 C2 C3 178.49(18)
N1 N2 C2 C2' -0.5(3)
N2 C2 C3 C6 -167.3(2)
C2' C2 C3 C6 11.7(3)
N2 C2 C3 S3 9.2(3)
C2' C2 C3 S3 -171.73(17)
C4 S3 C3 C6 0.80(17)
C4 S3 C3 C2 -176.29(18)
C3 S3 C4 C5 0.04(19)
S3 C4 C5 C6 -0.9(3)
C4 C5 C6 C3 1.5(3)
C2 C3 C6 C5 175.4(2)
S3 C3 C6 C5 -1.4(2)
C1 S1 C7 C8 -176.13(15)
S1 C7 C8 C13 -115.3(2)
S1 C7 C8 C9 63.9(2)
C13 C8 C9 C10 0.3(3)
C7 C8 C9 C10 -178.9(2)
C8 C9 C10 C11 0.1(3)
C9 C10 C11 C12 -0.6(3)
C9 C10 C11 C11' 178.8(2)
C10 C11 C12 C13 0.7(3)
C11' C11 C12 C13 -178.7(2)
C11 C12 C13 C8 -0.3(3)
C9 C8 C13 C12 -0.2(3)
C7 C8 C13 C12 179.1(2)

_cod_database_fobs_code 2240835
